data_7225450
loop_
_publ_author_name
'Aragoni, M. Carla'
'Arca, Massimiliano'
'Coles, Simon J.'
'Crespo Alonso, Miriam'
'Coles (n\'ee Huth), Susanne L.'
'Davies, Robert P.'
'Hursthouse, Michael B.'
'Isaia, Francesco'
'Lai, Romina'
'Lippolis, Vito'

_publ_section_title
;
 Coordination polymers and polygons using di-pyridyl-thiadiazole spacers
 and substituted phosphorodithioato NiIIcomplexes: potential and
 limitations for inorganic crystal engineering
;
_journal_issue 30
_journal_name_full CrystEngComm
_journal_page_first 5620
_journal_paper_doi 10.1039/C6CE00991C
_journal_volume 18
_journal_year 2016
_chemical_formula_sum 'C16 H20 N4 Ni O4 P2 S5'
_chemical_formula_weight 613.31
_chemical_name_systematic
;
 ?
;
_space_group_IT_number 14
_symmetry_cell_setting monoclinic
_symmetry_space_group_name_Hall '-P 2ybc'
_symmetry_space_group_name_H-M 'P 1 21/c 1'
_atom_sites_solution_hydrogens geom
_atom_sites_solution_primary direct
_atom_sites_solution_secondary difmap
_audit_creation_method SHELXL-97
_audit_update_record
;
2016-04-14 deposited with the CCDC.
2016-06-06 downloaded from the CCDC.
;
_cell_angle_alpha 90.00
_cell_angle_beta 113.786(5)
_cell_angle_gamma 90.00
_cell_formula_units_Z 4
_cell_length_a 14.0311(13)
_cell_length_b 14.9236(13)
_cell_length_c 12.8460(5)
_cell_measurement_reflns_used 5097
_cell_measurement_temperature 120(2)
_cell_measurement_theta_max 27.48
_cell_measurement_theta_min 2.91
_cell_volume 2461.4(3)
_computing_cell_refinement 'DENZO (Otwinowski & Minor, 1997) & COLLECT (Hooft, R.W.W., 1998)'
_computing_data_collection 'COLLECT (Hooft, R.W.W., 1998)'
_computing_data_reduction 'DENZO (Otwinowski & Minor, 1997) & COLLECT (Hooft, R.W.W., 1998)'
_computing_structure_refinement 'SHELXL-97 (Sheldrick, 1997)'
_diffrn_ambient_temperature 120(2)
_diffrn_detector_area_resol_mean 9.091
_diffrn_measured_fraction_theta_full 0.990
_diffrn_measured_fraction_theta_max 0.990
_diffrn_measurement_device_type 'Bruker-Nonius 95mm CCD camera on \k-goniostat'
_diffrn_measurement_method '\F & \w scans'
_diffrn_radiation_monochromator graphite
_diffrn_radiation_source 'Bruker-Nonius FR591 rotating anode'
_diffrn_radiation_type MoK\a
_diffrn_radiation_wavelength 0.71073
_diffrn_reflns_av_R_equivalents 0.0357
_diffrn_reflns_av_sigmaI/netI 0.0409
_diffrn_reflns_limit_h_max 18
_diffrn_reflns_limit_h_min -17
_diffrn_reflns_limit_k_max 17
_diffrn_reflns_limit_k_min -19
_diffrn_reflns_limit_l_max 16
_diffrn_reflns_limit_l_min -14
_diffrn_reflns_number 19049
_diffrn_reflns_theta_full 27.50
_diffrn_reflns_theta_max 27.50
_diffrn_reflns_theta_min 3.10
_exptl_absorpt_coefficient_mu 1.374
_exptl_absorpt_correction_T_max 0.9471
_exptl_absorpt_correction_T_min 0.6676
_exptl_absorpt_correction_type multi-scan
_exptl_absorpt_process_details 'SADABS V2.10 (Sheldrick, G.M., 2003)'
_exptl_crystal_colour green
_exptl_crystal_density_diffrn 1.655
_exptl_crystal_density_method 'not measured'
_exptl_crystal_description plate
_exptl_crystal_F_000 1256
_exptl_crystal_size_max 0.32
_exptl_crystal_size_mid 0.22
_exptl_crystal_size_min 0.04
_refine_diff_density_max 1.849
_refine_diff_density_min -0.667
_refine_diff_density_rms 0.146
_refine_ls_extinction_coef 0.0051(8)
_refine_ls_extinction_expression Fc^*^=kFc[1+0.001xFc^2^\l^3^/sin(2\q)]^-1/4^
_refine_ls_extinction_method SHELXL
_refine_ls_goodness_of_fit_ref 1.161
_refine_ls_hydrogen_treatment mixed
_refine_ls_matrix_type full
_refine_ls_number_parameters 330
_refine_ls_number_reflns 5601
_refine_ls_number_restraints 154
_refine_ls_restrained_S_all 1.147
_refine_ls_R_factor_all 0.0739
_refine_ls_R_factor_gt 0.0641
_refine_ls_shift/su_max 2.303
_refine_ls_shift/su_mean 0.025
_refine_ls_structure_factor_coef Fsqd
_refine_ls_weighting_details 'calc w=1/[\s^2^(Fo^2^)+(0.0617P)^2^+25.6697P] where P=(Fo^2^+2Fc^2^)/3'
_refine_ls_weighting_scheme calc
_refine_ls_wR_factor_gt 0.1917
_refine_ls_wR_factor_ref 0.1964
_reflns_number_gt 4837
_reflns_number_total 5601
_reflns_threshold_expression >2sigma(I)
_cod_data_source_file c6ce00991c2.cif
_cod_data_source_block 04slh021
_cod_depositor_comments
;
The following automatic conversions were performed:

'_symmetry_cell_setting' value 'Monoclinic' changed to 'monoclinic'
according to
/usr/data/users/saulius/crontab/automatic-downloads/rss-feeds/RSC/lib/dictionaries/cif_core.dic
dictionary named 'cif_core.dic' version 2.4.2 from 2011-04-26.

Automatic conversion script
Id: cif_fix_values 4268 2015-11-12 08:31:59Z antanas 

 Adding full bibliography for 7225443--7225450.cif.
;
_cod_original_sg_symbol_H-M P2(1)/c
_cod_database_code 7225450

loop_
_symmetry_equiv_pos_as_xyz
'x, y, z'
'-x, y+1/2, -z+1/2'
'-x, -y, -z'
'x, -y-1/2, z-1/2'

loop_
_atom_site_label
_atom_site_type_symbol
_atom_site_fract_x
_atom_site_fract_y
_atom_site_fract_z
_atom_site_U_iso_or_equiv
_atom_site_adp_type
_atom_site_occupancy
_atom_site_symmetry_multiplicity
_atom_site_calc_flag
_atom_site_refinement_flags
_atom_site_disorder_assembly
_atom_site_disorder_group
C1 C 0.1701(7) 0.2456(5) 0.1773(6) 0.0381(18) Uani 1 1 d . . .
H1A H 0.1118 0.2210 0.1114 0.057 Uiso 1 1 calc R . .
H1B H 0.2135 0.1964 0.2223 0.057 Uiso 1 1 calc R . .
H1C H 0.2119 0.2847 0.1510 0.057 Uiso 1 1 calc R . .
C2 C 0.3564(6) 0.2719(5) 0.5357(7) 0.0412(19) Uani 1 1 d . . .
H2A H 0.3829 0.2136 0.5704 0.062 Uiso 1 1 calc R . .
H2B H 0.3380 0.3082 0.5885 0.062 Uiso 1 1 calc R . .
H2C H 0.4103 0.3028 0.5190 0.062 Uiso 1 1 calc R . .
C3 C 0.1436(6) 0.8154(5) 0.2857(6) 0.0311(15) Uani 1 1 d . . .
H3A H 0.1238 0.8750 0.2517 0.047 Uiso 1 1 calc R . .
H3B H 0.0822 0.7853 0.2876 0.047 Uiso 1 1 calc R . .
H3C H 0.1714 0.7799 0.2401 0.047 Uiso 1 1 calc R . .
C4 C 0.4073(5) 0.7346(5) 0.6801(5) 0.0316(15) Uani 1 1 d . . .
H4A H 0.4462 0.7748 0.7434 0.047 Uiso 1 1 calc R . .
H4B H 0.4561 0.7016 0.6572 0.047 Uiso 1 1 calc R . .
H4C H 0.3669 0.6921 0.7042 0.047 Uiso 1 1 calc R . .
C5 C 0.0236(5) 0.5633(4) 0.2287(5) 0.0191(11) Uani 1 1 d . A .
H5 H 0.0033 0.5501 0.2892 0.023 Uiso 1 1 calc R . .
C6 C -0.0537(4) 0.5742(4) 0.1208(5) 0.0177(11) Uani 1 1 d . . .
C7 C -0.0240(5) 0.5981(4) 0.0337(5) 0.0213(12) Uani 1 1 d . A .
H7 H -0.0749 0.6063 -0.0415 0.026 Uiso 1 1 calc R . .
C8 C 0.0804(5) 0.6098(4) 0.0580(5) 0.0213(12) Uani 1 1 d . . .
H8 H 0.1024 0.6284 0.0004 0.026 Uiso 1 1 calc R A .
C9 C 0.1525(5) 0.5940(4) 0.1677(5) 0.0197(12) Uani 1 1 d . A .
H9 H 0.2244 0.6001 0.1835 0.024 Uiso 1 1 calc R . .
C10A C -0.1625(4) 0.5594(4) 0.1020(4) 0.0180(8) Uani 0.688(7) 1 d PDU A 1
C11A C -0.2937(4) 0.5384(4) 0.1485(5) 0.0186(9) Uani 0.688(7) 1 d PDU . 1
N2A N -0.1891(12) 0.5483(13) 0.1889(8) 0.0176(13) Uani 0.688(7) 1 d PDU A 1
N3A N -0.3483(8) 0.5345(8) 0.0378(8) 0.0197(15) Uani 0.688(7) 1 d PDU A 1
S5A S -0.2660(2) 0.54901(17) -0.02445(19) 0.0197(6) Uani 0.688(7) 1 d PDU A 1
C10B C -0.2937(4) 0.5384(4) 0.1485(5) 0.0186(9) Uani 0.312(7) 1 d PDU . 2
C11B C -0.1625(4) 0.5594(4) 0.1020(4) 0.0180(8) Uani 0.312(7) 1 d PDU A 2
N2B N -0.191(2) 0.550(3) 0.1907(14) 0.0178(16) Uani 0.312(7) 1 d PDU A 2
N3B N -0.2356(12) 0.5639(16) -0.0016(13) 0.0188(17) Uani 0.312(7) 1 d PDU A 2
S5B S -0.3484(5) 0.5456(5) 0.0073(5) 0.0216(12) Uani 0.312(7) 1 d PDU A 2
C12 C 0.2894(4) 0.4971(4) 0.6627(5) 0.0171(11) Uani 1 1 d . A .
H12 H 0.2167 0.5068 0.6388 0.020 Uiso 1 1 calc R . .
C13 C 0.3467(4) 0.4722(4) 0.7750(5) 0.0189(11) Uani 1 1 d . . .
C14 C 0.4532(5) 0.4567(5) 0.8099(6) 0.0271(14) Uani 1 1 d . . .
C15 C 0.4965(5) 0.4685(5) 0.7311(6) 0.0266(14) Uani 1 1 d . . .
C16 C 0.4340(5) 0.4948(4) 0.6217(5) 0.0219(12) Uani 1 1 d . A .
N1 N 0.1252(4) 0.5705(3) 0.2526(4) 0.0179(10) Uani 1 1 d . . .
N4 N 0.3310(4) 0.5082(3) 0.5857(4) 0.0179(10) Uani 1 1 d . . .
O1 O 0.1304(4) 0.2963(3) 0.2464(4) 0.0287(10) Uani 1 1 d . . .
O2 O 0.2654(4) 0.2590(3) 0.4316(4) 0.0295(10) Uani 1 1 d . . .
O3 O 0.2221(4) 0.8242(3) 0.4003(4) 0.0235(9) Uani 1 1 d . . .
O4 O 0.3377(4) 0.7865(3) 0.5853(4) 0.0255(9) Uani 1 1 d . . .
P1 P 0.20794(13) 0.34404(10) 0.35952(14) 0.0219(3) Uani 1 1 d . A .
P2 P 0.26650(12) 0.73593(10) 0.47290(13) 0.0190(3) Uani 1 1 d . A .
S1 S 0.12323(12) 0.40826(10) 0.42612(12) 0.0211(3) Uani 1 1 d . . .
S2 S 0.30967(12) 0.42463(10) 0.33551(13) 0.0221(3) Uani 1 1 d . . .
S3 S 0.15626(12) 0.66268(10) 0.49039(12) 0.0202(3) Uani 1 1 d . . .
S4 S 0.35002(11) 0.66105(10) 0.41285(12) 0.0189(3) Uani 1 1 d . . .
Ni1 Ni 0.23266(5) 0.54002(5) 0.41724(6) 0.0153(2) Uani 1 1 d . A .
H14 H 0.494(7) 0.438(6) 0.886(7) 0.04(2) Uiso 1 1 d . . .
H15 H 0.563(7) 0.459(5) 0.741(7) 0.04(2) Uiso 1 1 d . . .
H16 H 0.459(6) 0.500(5) 0.561(6) 0.027(19) Uiso 1 1 d . . .

loop_
_atom_site_aniso_label
_atom_site_aniso_U_11
_atom_site_aniso_U_22
_atom_site_aniso_U_33
_atom_site_aniso_U_23
_atom_site_aniso_U_13
_atom_site_aniso_U_12
C1 0.071(5) 0.024(3) 0.022(3) 0.001(3) 0.022(3) 0.006(3)
C2 0.047(4) 0.025(4) 0.036(4) 0.010(3) 0.001(3) -0.006(3)
C3 0.041(4) 0.025(3) 0.023(3) 0.002(3) 0.008(3) 0.004(3)
C4 0.033(4) 0.038(4) 0.016(3) -0.008(3) 0.002(3) 0.000(3)
C5 0.021(3) 0.020(3) 0.018(3) 0.000(2) 0.010(2) 0.000(2)
C6 0.020(3) 0.019(3) 0.015(3) -0.001(2) 0.008(2) 0.000(2)
C7 0.025(3) 0.023(3) 0.017(3) 0.003(2) 0.010(2) 0.001(2)
C8 0.028(3) 0.023(3) 0.018(3) -0.001(2) 0.014(2) -0.007(2)
C9 0.021(3) 0.021(3) 0.019(3) 0.000(2) 0.010(2) -0.005(2)
C10A 0.0197(16) 0.0220(17) 0.0127(15) 0.0001(14) 0.0071(13) -0.0022(14)
C11A 0.0203(16) 0.0205(17) 0.0145(16) 0.0030(15) 0.0063(14) -0.0018(14)
N2A 0.019(2) 0.021(3) 0.0136(19) 0.0021(18) 0.0079(17) -0.0015(19)
N3A 0.020(2) 0.024(2) 0.014(3) 0.003(2) 0.005(2) -0.003(2)
S5A 0.0196(12) 0.0279(12) 0.0108(11) -0.0001(8) 0.0053(8) -0.0018(9)
C10B 0.0203(16) 0.0205(17) 0.0145(16) 0.0030(15) 0.0063(14) -0.0018(14)
C11B 0.0197(16) 0.0220(17) 0.0127(15) 0.0001(14) 0.0071(13) -0.0022(14)
N2B 0.020(2) 0.021(3) 0.013(2) 0.001(2) 0.007(2) -0.002(2)
N3B 0.020(3) 0.024(3) 0.013(3) 0.000(3) 0.007(2) -0.004(3)
S5B 0.0216(17) 0.026(2) 0.014(2) 0.0018(18) 0.0030(17) -0.0048(15)
C12 0.020(3) 0.020(3) 0.013(3) 0.002(2) 0.010(2) -0.001(2)
C13 0.017(3) 0.022(3) 0.016(3) 0.001(2) 0.005(2) -0.004(2)
C14 0.021(3) 0.039(4) 0.020(3) 0.005(3) 0.007(2) -0.001(3)
C15 0.013(3) 0.041(4) 0.025(3) 0.003(3) 0.007(2) -0.002(2)
C16 0.018(3) 0.026(3) 0.026(3) 0.001(2) 0.014(2) -0.002(2)
N1 0.020(2) 0.022(2) 0.014(2) -0.0028(19) 0.0094(19) -0.0022(19)
N4 0.019(2) 0.021(2) 0.016(2) -0.0010(19) 0.0095(19) -0.0026(19)
O1 0.035(3) 0.028(2) 0.023(2) -0.0069(19) 0.013(2) -0.0062(19)
O2 0.035(3) 0.021(2) 0.030(2) 0.0024(19) 0.010(2) -0.0035(19)
O3 0.033(2) 0.019(2) 0.019(2) -0.0003(16) 0.0111(18) -0.0003(17)
O4 0.031(2) 0.025(2) 0.018(2) -0.0060(17) 0.0081(18) -0.0025(18)
P1 0.0269(8) 0.0183(7) 0.0229(8) -0.0019(6) 0.0126(6) -0.0050(6)
P2 0.0229(7) 0.0188(7) 0.0173(7) -0.0027(6) 0.0101(6) -0.0012(6)
S1 0.0212(7) 0.0267(8) 0.0176(7) -0.0001(6) 0.0103(6) -0.0058(6)
S2 0.0258(8) 0.0198(7) 0.0272(8) -0.0015(6) 0.0175(6) -0.0016(6)
S3 0.0224(7) 0.0240(7) 0.0180(7) -0.0008(5) 0.0122(6) 0.0013(5)
S4 0.0194(7) 0.0213(7) 0.0192(7) -0.0036(5) 0.0112(6) -0.0034(5)
Ni1 0.0162(4) 0.0189(4) 0.0125(4) -0.0007(3) 0.0076(3) -0.0022(3)

loop_
_atom_type_symbol
_atom_type_description
_atom_type_scat_dispersion_real
_atom_type_scat_dispersion_imag
_atom_type_scat_source
C C 0.0033 0.0016 'International Tables Vol C Tables 4.2.6.8 and 6.1.1.4'
H H 0.0000 0.0000 'International Tables Vol C Tables 4.2.6.8 and 6.1.1.4'
N N 0.0061 0.0033 'International Tables Vol C Tables 4.2.6.8 and 6.1.1.4'
O O 0.0106 0.0060 'International Tables Vol C Tables 4.2.6.8 and 6.1.1.4'
P P 0.1023 0.0942 'International Tables Vol C Tables 4.2.6.8 and 6.1.1.4'
S S 0.1246 0.1234 'International Tables Vol C Tables 4.2.6.8 and 6.1.1.4'
Ni Ni 0.3393 1.1124 'International Tables Vol C Tables 4.2.6.8 and 6.1.1.4'

loop_
_geom_angle_atom_site_label_1
_geom_angle_atom_site_label_2
_geom_angle_atom_site_label_3
_geom_angle
_geom_angle_site_symmetry_1
_geom_angle_site_symmetry_3
O1 C1 H1A 109.5 . .
O1 C1 H1B 109.5 . .
H1A C1 H1B 109.5 . .
O1 C1 H1C 109.5 . .
H1A C1 H1C 109.5 . .
H1B C1 H1C 109.5 . .
O2 C2 H2A 109.5 . .
O2 C2 H2B 109.5 . .
H2A C2 H2B 109.5 . .
O2 C2 H2C 109.5 . .
H2A C2 H2C 109.5 . .
H2B C2 H2C 109.5 . .
O3 C3 H3A 109.5 . .
O3 C3 H3B 109.5 . .
H3A C3 H3B 109.5 . .
O3 C3 H3C 109.5 . .
H3A C3 H3C 109.5 . .
H3B C3 H3C 109.5 . .
O4 C4 H4A 109.5 . .
O4 C4 H4B 109.5 . .
H4A C4 H4B 109.5 . .
O4 C4 H4C 109.5 . .
H4A C4 H4C 109.5 . .
H4B C4 H4C 109.5 . .
N1 C5 C6 123.6(5) . .
N1 C5 H5 118.2 . .
C6 C5 H5 118.2 . .
C5 C6 C7 118.0(5) . .
C5 C6 C10A 119.5(5) . .
C7 C6 C10A 122.5(5) . .
C8 C7 C6 119.1(6) . .
C8 C7 H7 120.4 . .
C6 C7 H7 120.4 . .
C7 C8 C9 118.8(5) . .
C7 C8 H8 120.6 . .
C9 C8 H8 120.6 . .
N1 C9 C8 122.8(5) . .
N1 C9 H9 118.6 . .
C8 C9 H9 118.6 . .
N2A C10A C6 120.7(7) . .
N2A C10A S5A 111.9(7) . .
C6 C10A S5A 127.4(4) . .
N3A C11A N2A 119.2(8) . .
N3A C11A C13 119.3(7) . 3_566
N2A C11A C13 121.4(7) . 3_566
C10A N2A C11A 108.7(6) . .
C11A N3A S5A 107.4(7) . .
N3A S5A C10A 92.5(4) . .
N4 C12 C13 123.7(5) . .
N4 C12 H12 118.2 . .
C13 C12 H12 118.2 . .
C12 C13 C14 118.3(5) . .
C12 C13 C10B 119.3(5) . 3_566
C14 C13 C10B 122.4(5) . 3_566
C12 C13 C11A 119.3(5) . 3_566
C14 C13 C11A 122.4(5) . 3_566
C10B C13 C11A 0.0(5) 3_566 3_566
C15 C14 C13 118.2(6) . .
C15 C14 H14 122(5) . .
C13 C14 H14 120(5) . .
C16 C15 C14 119.6(6) . .
C16 C15 H15 113(5) . .
C14 C15 H15 127(5) . .
N4 C16 C15 123.1(5) . .
N4 C16 H16 113(4) . .
C15 C16 H16 123(4) . .
C5 N1 C9 117.6(5) . .
C5 N1 Ni1 118.8(4) . .
C9 N1 Ni1 123.6(4) . .
C16 N4 C12 117.0(5) . .
C16 N4 Ni1 123.9(4) . .
C12 N4 Ni1 119.0(4) . .
C1 O1 P1 120.5(5) . .
C2 O2 P1 119.0(4) . .
C3 O3 P2 118.7(4) . .
C4 O4 P2 118.7(4) . .
O2 P1 O1 100.0(3) . .
O2 P1 S1 112.9(2) . .
O1 P1 S1 107.7(2) . .
O2 P1 S2 110.4(2) . .
O1 P1 S2 113.57(19) . .
S1 P1 S2 111.74(10) . .
O4 P2 O3 95.4(2) . .
O4 P2 S3 113.30(19) . .
O3 P2 S3 112.65(19) . .
O4 P2 S4 111.69(19) . .
O3 P2 S4 113.04(18) . .
S3 P2 S4 110.11(9) . .
P1 S1 Ni1 82.81(7) . .
P1 S2 Ni1 83.77(7) . .
P2 S3 Ni1 83.57(7) . .
P2 S4 Ni1 84.20(7) . .
N1 Ni1 N4 175.76(18) . .
N1 Ni1 S4 91.92(14) . .
N4 Ni1 S4 91.25(14) . .
N1 Ni1 S2 88.98(14) . .
N4 Ni1 S2 93.54(14) . .
S4 Ni1 S2 95.17(5) . .
N1 Ni1 S3 88.71(14) . .
N4 Ni1 S3 88.93(14) . .
S4 Ni1 S3 82.12(5) . .
S2 Ni1 S3 176.38(6) . .
N1 Ni1 S1 90.65(14) . .
N4 Ni1 S1 86.35(14) . .
S4 Ni1 S1 175.89(6) . .
S2 Ni1 S1 81.67(5) . .
S3 Ni1 S1 101.15(5) . .

loop_
_geom_bond_atom_site_label_1
_geom_bond_atom_site_label_2
_geom_bond_distance
_geom_bond_site_symmetry_2
C1 O1 1.439(8) .
C1 H1A 0.9800 .
C1 H1B 0.9800 .
C1 H1C 0.9800 .
C2 O2 1.442(8) .
C2 H2A 0.9800 .
C2 H2B 0.9800 .
C2 H2C 0.9800 .
C3 O3 1.445(8) .
C3 H3A 0.9800 .
C3 H3B 0.9800 .
C3 H3C 0.9800 .
C4 O4 1.441(8) .
C4 H4A 0.9800 .
C4 H4B 0.9800 .
C4 H4C 0.9800 .
C5 N1 1.337(8) .
C5 C6 1.382(8) .
C5 H5 0.9500 .
C6 C7 1.388(8) .
C6 C10A 1.463(8) .
C7 C8 1.381(9) .
C7 H7 0.9500 .
C8 C9 1.384(8) .
C8 H8 0.9500 .
C9 N1 1.340(7) .
C9 H9 0.9500 .
C10A N2A 1.323(17) .
C10A S5A 1.693(6) .
C11A N3A 1.317(11) .
C11A N2A 1.352(18) .
C11A C13 1.461(8) 3_566
N3A S5A 1.663(10) .
N3B S5B 1.655(15) .
C12 N4 1.346(7) .
C12 C13 1.390(8) .
C12 H12 0.9500 .
C13 C14 1.395(9) .
C13 C10B 1.461(8) 3_566
C13 C11A 1.461(8) 3_566
C14 C15 1.386(9) .
C14 H14 0.95(9) .
C15 C16 1.380(9) .
C15 H15 0.90(9) .
C16 N4 1.342(8) .
C16 H16 0.97(7) .
N1 Ni1 2.093(5) .
N4 Ni1 2.099(5) .
O1 P1 1.590(5) .
O2 P1 1.587(5) .
O3 P2 1.589(4) .
O4 P2 1.578(4) .
P1 S1 1.971(2) .
P1 S2 1.983(2) .
P2 S3 1.980(2) .
P2 S4 1.987(2) .
S1 Ni1 2.5255(16) .
S2 Ni1 2.4800(16) .
S3 Ni1 2.4891(16) .
S4 Ni1 2.4602(16) .
